data_7228397
loop_
_publ_author_name
'Steinbauer, J.'
'Spannenberg, A.'
'Werner, T.'

_publ_section_title
;
 An in situ formed Ca2+--crown ether complex and its use in CO2-fixation
 reactions with terminal and internal epoxides
;
_journal_name_full 'Green Chem.'
_journal_paper_doi 10.1039/C7GC01114H
_journal_year 2017
_chemical_formula_sum 'C18 H38 Ca I2 N2 O8'
_chemical_formula_weight 704.38
_space_group_crystal_system triclinic
_space_group_IT_number 2
_space_group_name_Hall '-P 1'
_space_group_name_H-M_alt 'P -1'
_symmetry_space_group_name_Hall '-P 1'
_symmetry_space_group_name_H-M 'P -1'
_atom_sites_solution_hydrogens mixed
_audit_creation_method SHELXL-2014/7
_audit_update_record
;
2017-02-10 deposited with the CCDC.
2017-05-12 downloaded from the CCDC.
;
_cell_angle_alpha 118.1251(6)
_cell_angle_beta 94.6199(7)
_cell_angle_gamma 92.7499(7)
_cell_formula_units_Z 1
_cell_length_a 7.4395(2)
_cell_length_b 10.2984(3)
_cell_length_c 10.4052(3)
_cell_measurement_reflns_used 9913
_cell_measurement_temperature 150(2)
_cell_measurement_theta_max 28.66
_cell_measurement_theta_min 2.23
_cell_volume 697.42(3)
_computing_cell_refinement 'SAINT (Bruker, 2013)'
_computing_data_collection 'APEX2 (Bruker, 2014)'
_computing_data_reduction SAINT
_computing_structure_refinement 'SHELXL-2014/7 (Sheldrick, 2015)'
_computing_structure_solution 'SHELXS-97 (Sheldrick, 2008)'
_diffrn_ambient_temperature 150(2)
_diffrn_detector_area_resol_mean 8.3333
_diffrn_measured_fraction_theta_full 1.000
_diffrn_measured_fraction_theta_max 1.000
_diffrn_measurement_device_type 'Bruker APEX-II CCD'
_diffrn_measurement_method '\f and \w scans'
_diffrn_radiation_type MoK\a
_diffrn_radiation_wavelength 0.71073
_diffrn_reflns_av_R_equivalents 0.0198
_diffrn_reflns_av_unetI/netI 0.0128
_diffrn_reflns_Laue_measured_fraction_full 1.000
_diffrn_reflns_Laue_measured_fraction_max 1.000
_diffrn_reflns_limit_h_max 9
_diffrn_reflns_limit_h_min -9
_diffrn_reflns_limit_k_max 13
_diffrn_reflns_limit_k_min -13
_diffrn_reflns_limit_l_max 13
_diffrn_reflns_limit_l_min -13
_diffrn_reflns_number 19016
_diffrn_reflns_point_group_measured_fraction_full 1.000
_diffrn_reflns_point_group_measured_fraction_max 1.000
_diffrn_reflns_theta_full 25.242
_diffrn_reflns_theta_max 27.495
_diffrn_reflns_theta_min 2.235
_diffrn_source 'fine-focus sealed tube'
_exptl_absorpt_coefficient_mu 2.478
_exptl_absorpt_correction_T_max 0.63
_exptl_absorpt_correction_T_min 0.55
_exptl_absorpt_correction_type multi-scan
_exptl_absorpt_process_details 'SADABS (Bruker, 2014)'
_exptl_crystal_colour colourless
_exptl_crystal_density_diffrn 1.677
_exptl_crystal_description prism
_exptl_crystal_F_000 350
_exptl_crystal_size_max 0.349
_exptl_crystal_size_mid 0.245
_exptl_crystal_size_min 0.212
_refine_diff_density_max 0.694
_refine_diff_density_min -0.698
_refine_diff_density_rms 0.054
_refine_ls_extinction_method none
_refine_ls_goodness_of_fit_ref 1.088
_refine_ls_hydrogen_treatment mixed
_refine_ls_matrix_type full
_refine_ls_number_parameters 148
_refine_ls_number_reflns 3203
_refine_ls_number_restraints 0
_refine_ls_restrained_S_all 1.088
_refine_ls_R_factor_all 0.0173
_refine_ls_R_factor_gt 0.0158
_refine_ls_shift/su_max 0.001
_refine_ls_shift/su_mean 0.000
_refine_ls_structure_factor_coef Fsqd
_refine_ls_weighting_details 'w=1/[\s^2^(Fo^2^)+(0.0136P)^2^+0.3789P] where P=(Fo^2^+2Fc^2^)/3'
_refine_ls_weighting_scheme calc
_refine_ls_wR_factor_gt 0.0361
_refine_ls_wR_factor_ref 0.0369
_reflns_Friedel_coverage 0.000
_reflns_number_gt 3025
_reflns_number_total 3203
_reflns_threshold_expression 'I > 2\s(I)'
_cod_data_source_file c7gc01114h2.cif
_cod_data_source_block AX1020
_cod_database_code 7228397
_shelx_shelxl_version_number 2014/7
_shelx_space_group_comment
;
The symmetry employed for this shelxl refinement is uniquely defined
by the following loop, which should always be used as a source of
symmetry information in preference to the above space-group names.
They are only intended as comments.
;

loop_
_space_group_symop_operation_xyz
'x, y, z'
'-x, -y, -z'

loop_
_atom_site_label
_atom_site_type_symbol
_atom_site_fract_x
_atom_site_fract_y
_atom_site_fract_z
_atom_site_U_iso_or_equiv
_atom_site_adp_type
_atom_site_occupancy
_atom_site_site_symmetry_order
_atom_site_calc_flag
_atom_site_refinement_flags_posn
_atom_site_refinement_flags_adp
_atom_site_refinement_flags_occupancy
C1 C 0.1513(2) 0.17471(18) -0.05245(18) 0.0240(3) Uani 1 1 d . . .
C2 C 0.1925(3) -0.0841(2) -0.1479(2) 0.0386(4) Uani 1 1 d . . .
H2A H 0.2078 -0.0551 -0.0431 0.058 Uiso 1 1 calc R U .
H2B H 0.3017 -0.1262 -0.1914 0.058 Uiso 1 1 calc R U .
H2C H 0.0878 -0.1581 -0.1968 0.058 Uiso 1 1 calc R U .
C3 C 0.1442(3) 0.0242(2) -0.31513(19) 0.0382(4) Uani 1 1 d . . .
H3A H 0.1262 0.1186 -0.3133 0.057 Uiso 1 1 calc R U .
H3B H 0.0397 -0.0476 -0.3722 0.057 Uiso 1 1 calc R U .
H3C H 0.2542 -0.0131 -0.3604 0.057 Uiso 1 1 calc R U .
C4 C 0.3181(2) 0.7388(2) 0.31467(18) 0.0322(4) Uani 1 1 d . . .
H4A H 0.2535 0.8290 0.3476 0.039 Uiso 1 1 calc R U .
H4B H 0.4458 0.7682 0.3594 0.039 Uiso 1 1 calc R U .
C5 C 0.2309(2) 0.6352(2) 0.35828(18) 0.0320(4) Uani 1 1 d . . .
H5A H 0.2985 0.5469 0.3290 0.038 Uiso 1 1 calc R U .
H5B H 0.2289 0.6841 0.4659 0.038 Uiso 1 1 calc R U .
C6 C -0.0588(3) 0.5283(2) 0.34958(18) 0.0324(4) Uani 1 1 d . . .
H6A H -0.0554 0.5961 0.4561 0.039 Uiso 1 1 calc R U .
H6B H -0.0129 0.4346 0.3361 0.039 Uiso 1 1 calc R U .
C7 C -0.2470(2) 0.4996(2) 0.27643(19) 0.0338(4) Uani 1 1 d . . .
H7A H -0.3263 0.4493 0.3149 0.041 Uiso 1 1 calc R U .
H7B H -0.2957 0.5938 0.2945 0.041 Uiso 1 1 calc R U .
C8 C -0.4175(2) 0.3440(2) 0.0497(2) 0.0312(4) Uani 1 1 d . . .
H8A H -0.4960 0.4227 0.0606 0.037 Uiso 1 1 calc R U .
H8B H -0.4727 0.2853 0.0917 0.037 Uiso 1 1 calc R U .
C9 C -0.3981(2) 0.2474(2) -0.1076(2) 0.0332(4) Uani 1 1 d . . .
H9A H -0.3255 0.1653 -0.1191 0.040 Uiso 1 1 calc R U .
H9B H -0.5186 0.2048 -0.1647 0.040 Uiso 1 1 calc R U .
I1 I 0.33649(2) 0.19694(2) 0.33071(2) 0.03166(4) Uani 1 1 d . . .
Ca1 Ca 0.0000 0.5000 0.0000 0.01996(9) Uani 1 2 d S . P
N1 N 0.16298(18) 0.04571(15) -0.16622(15) 0.0254(3) Uani 1 1 d . . .
O1 O 0.12681(16) 0.28989(13) -0.05967(14) 0.0315(3) Uani 1 1 d . . .
O2 O 0.30880(15) 0.66245(12) 0.15841(12) 0.0256(2) Uani 1 1 d . . .
O3 O 0.05027(15) 0.59366(13) 0.28467(12) 0.0268(2) Uani 1 1 d . . .
O4 O -0.24017(15) 0.40741(13) 0.12292(12) 0.0271(2) Uani 1 1 d . . .
H1 H 0.166(2) 0.177(2) 0.040(2) 0.023(4) Uiso 1 1 d . . .

loop_
_atom_site_aniso_label
_atom_site_aniso_U_11
_atom_site_aniso_U_22
_atom_site_aniso_U_33
_atom_site_aniso_U_23
_atom_site_aniso_U_13
_atom_site_aniso_U_12
C1 0.0203(7) 0.0258(8) 0.0274(8) 0.0135(7) 0.0043(6) 0.0060(6)
C2 0.0360(9) 0.0253(9) 0.0599(12) 0.0234(9) 0.0101(9) 0.0100(7)
C3 0.0457(11) 0.0351(10) 0.0259(9) 0.0085(8) 0.0053(8) -0.0013(8)
C4 0.0321(9) 0.0326(9) 0.0217(8) 0.0062(7) -0.0040(7) 0.0004(7)
C5 0.0348(9) 0.0388(10) 0.0192(8) 0.0122(7) -0.0041(6) 0.0053(7)
C6 0.0453(10) 0.0357(9) 0.0202(8) 0.0160(7) 0.0072(7) 0.0047(8)
C7 0.0380(9) 0.0389(10) 0.0242(8) 0.0134(8) 0.0121(7) 0.0039(8)
C8 0.0245(8) 0.0383(10) 0.0368(9) 0.0231(8) 0.0038(7) 0.0006(7)
C9 0.0312(9) 0.0315(9) 0.0358(9) 0.0168(8) -0.0013(7) -0.0067(7)
I1 0.02943(6) 0.03558(7) 0.02494(6) 0.01041(5) 0.00148(4) 0.00535(4)
Ca1 0.0235(2) 0.0186(2) 0.01735(19) 0.00781(16) 0.00258(15) 0.00609(16)
N1 0.0248(6) 0.0207(6) 0.0304(7) 0.0115(6) 0.0046(5) 0.0049(5)
O1 0.0352(6) 0.0232(6) 0.0367(7) 0.0138(5) 0.0064(5) 0.0114(5)
O2 0.0266(6) 0.0247(6) 0.0216(5) 0.0084(5) 0.0005(4) 0.0001(4)
O3 0.0292(6) 0.0343(6) 0.0187(5) 0.0145(5) 0.0010(4) 0.0028(5)
O4 0.0251(5) 0.0319(6) 0.0231(6) 0.0117(5) 0.0056(4) 0.0023(5)

loop_
_atom_type_symbol
_atom_type_description
_atom_type_scat_dispersion_real
_atom_type_scat_dispersion_imag
_atom_type_scat_source
C C 0.0033 0.0016 'International Tables Vol C Tables 4.2.6.8 and 6.1.1.4'
H H 0.0000 0.0000 'International Tables Vol C Tables 4.2.6.8 and 6.1.1.4'
I I -0.4742 1.8119 'International Tables Vol C Tables 4.2.6.8 and 6.1.1.4'
Ca Ca 0.2262 0.3064 'International Tables Vol C Tables 4.2.6.8 and 6.1.1.4'
N N 0.0061 0.0033 'International Tables Vol C Tables 4.2.6.8 and 6.1.1.4'
O O 0.0106 0.0060 'International Tables Vol C Tables 4.2.6.8 and 6.1.1.4'

loop_
_geom_angle_atom_site_label_1
_geom_angle_atom_site_label_2
_geom_angle_atom_site_label_3
_geom_angle
_geom_angle_site_symmetry_1
_geom_angle_site_symmetry_3
O1 C1 N1 124.39(15) . .
O1 C1 H1 120.3(11) . .
N1 C1 H1 115.3(11) . .
N1 C2 H2A 109.5 . .
N1 C2 H2B 109.5 . .
H2A C2 H2B 109.5 . .
N1 C2 H2C 109.5 . .
H2A C2 H2C 109.5 . .
H2B C2 H2C 109.5 . .
N1 C3 H3A 109.5 . .
N1 C3 H3B 109.5 . .
H3A C3 H3B 109.5 . .
N1 C3 H3C 109.5 . .
H3A C3 H3C 109.5 . .
H3B C3 H3C 109.5 . .
O2 C4 C5 106.85(14) . .
O2 C4 H4A 110.4 . .
C5 C4 H4A 110.4 . .
O2 C4 H4B 110.4 . .
C5 C4 H4B 110.4 . .
H4A C4 H4B 108.6 . .
O3 C5 C4 106.81(13) . .
O3 C5 H5A 110.4 . .
C4 C5 H5A 110.4 . .
O3 C5 H5B 110.4 . .
C4 C5 H5B 110.4 . .
H5A C5 H5B 108.6 . .
O3 C6 C7 107.71(13) . .
O3 C6 H6A 110.2 . .
C7 C6 H6A 110.2 . .
O3 C6 H6B 110.2 . .
C7 C6 H6B 110.2 . .
H6A C6 H6B 108.5 . .
O4 C7 C6 107.03(14) . .
O4 C7 H7A 110.3 . .
C6 C7 H7A 110.3 . .
O4 C7 H7B 110.3 . .
C6 C7 H7B 110.3 . .
H7A C7 H7B 108.6 . .
O4 C8 C9 107.05(13) . .
O4 C8 H8A 110.3 . .
C9 C8 H8A 110.3 . .
O4 C8 H8B 110.3 . .
C9 C8 H8B 110.3 . .
H8A C8 H8B 108.6 . .
O2 C9 C8 107.12(14) 2_565 .
O2 C9 H9A 110.3 2_565 .
C8 C9 H9A 110.3 . .
O2 C9 H9B 110.3 2_565 .
C8 C9 H9B 110.3 . .
H9A C9 H9B 108.5 . .
O1 Ca1 O1 180.0 2_565 .
O1 Ca1 O3 94.69(4) 2_565 2_565
O1 Ca1 O3 85.31(4) . 2_565
O1 Ca1 O3 85.31(4) 2_565 .
O1 Ca1 O3 94.69(4) . .
O3 Ca1 O3 180.0 2_565 .
O1 Ca1 O4 92.70(4) 2_565 .
O1 Ca1 O4 87.30(4) . .
O3 Ca1 O4 119.35(3) 2_565 .
O3 Ca1 O4 60.65(3) . .
O1 Ca1 O4 87.30(4) 2_565 2_565
O1 Ca1 O4 92.70(4) . 2_565
O3 Ca1 O4 60.65(3) 2_565 2_565
O3 Ca1 O4 119.35(3) . 2_565
O4 Ca1 O4 180.0 . 2_565
O1 Ca1 O2 91.46(4) 2_565 2_565
O1 Ca1 O2 88.54(4) . 2_565
O3 Ca1 O2 60.02(3) 2_565 2_565
O3 Ca1 O2 119.98(3) . 2_565
O4 Ca1 O2 59.69(3) . 2_565
O4 Ca1 O2 120.31(3) 2_565 2_565
O1 Ca1 O2 88.54(4) 2_565 .
O1 Ca1 O2 91.46(4) . .
O3 Ca1 O2 119.98(3) 2_565 .
O3 Ca1 O2 60.02(3) . .
O4 Ca1 O2 120.32(3) . .
O4 Ca1 O2 59.68(3) 2_565 .
O2 Ca1 O2 180.0 2_565 .
C1 N1 C3 122.13(14) . .
C1 N1 C2 120.83(15) . .
C3 N1 C2 117.03(15) . .
C1 O1 Ca1 154.07(11) . .
C4 O2 C9 110.40(13) . 2_565
C4 O2 Ca1 118.98(9) . .
C9 O2 Ca1 117.25(9) 2_565 .
C6 O3 C5 110.61(12) . .
C6 O3 Ca1 120.47(9) . .
C5 O3 Ca1 118.96(9) . .
C8 O4 C7 110.44(13) . .
C8 O4 Ca1 121.18(9) . .
C7 O4 Ca1 116.33(10) . .

loop_
_geom_bond_atom_site_label_1
_geom_bond_atom_site_label_2
_geom_bond_distance
_geom_bond_site_symmetry_2
C1 O1 1.2444(19) .
C1 N1 1.311(2) .
C1 H1 0.949(18) .
C2 N1 1.461(2) .
C2 H2A 0.9800 .
C2 H2B 0.9800 .
C2 H2C 0.9800 .
C3 N1 1.452(2) .
C3 H3A 0.9800 .
C3 H3B 0.9800 .
C3 H3C 0.9800 .
C4 O2 1.4277(19) .
C4 C5 1.484(3) .
C4 H4A 0.9900 .
C4 H4B 0.9900 .
C5 O3 1.430(2) .
C5 H5A 0.9900 .
C5 H5B 0.9900 .
C6 O3 1.425(2) .
C6 C7 1.485(3) .
C6 H6A 0.9900 .
C6 H6B 0.9900 .
C7 O4 1.429(2) .
C7 H7A 0.9900 .
C7 H7B 0.9900 .
C8 O4 1.426(2) .
C8 C9 1.485(3) .
C8 H8A 0.9900 .
C8 H8B 0.9900 .
C9 O2 1.429(2) 2_565
C9 H9A 0.9900 .
C9 H9B 0.9900 .
Ca1 O1 2.2318(11) 2_565
Ca1 O1 2.2318(11) .
Ca1 O3 2.6339(11) 2_565
Ca1 O3 2.6339(11) .
Ca1 O4 2.6631(11) .
Ca1 O4 2.6631(11) 2_565
Ca1 O2 2.6860(11) 2_565
Ca1 O2 2.6860(11) .
O2 C9 1.429(2) 2_565

loop_
_geom_torsion_atom_site_label_1
_geom_torsion_atom_site_label_2
_geom_torsion_atom_site_label_3
_geom_torsion_atom_site_label_4
_geom_torsion
_geom_torsion_site_symmetry_4
O2 C4 C5 O3 -57.65(17) .
O3 C6 C7 O4 57.03(18) .
O4 C8 C9 O2 -56.77(17) 2_565
O1 C1 N1 C3 -1.3(3) .
O1 C1 N1 C2 179.83(15) .
N1 C1 O1 Ca1 137.0(2) .
C5 C4 O2 C9 -177.21(14) 2_565
C5 C4 O2 Ca1 42.93(16) .
C7 C6 O3 C5 175.35(14) .
C7 C6 O3 Ca1 -39.41(17) .
C4 C5 O3 C6 -163.93(14) .
C4 C5 O3 Ca1 50.24(16) .
C9 C8 O4 C7 -178.58(14) .
C9 C8 O4 Ca1 40.27(17) .
C6 C7 O4 C8 165.21(14) .
C6 C7 O4 Ca1 -51.57(16) .
